data_4079164
loop_
_publ_author_name
'Moustafa, Mohamed E.'
'McCready, Matthew S.'
'Puddephatt, Richard J.'

_publ_section_title
;
 Switching by Photochemicaltrans--cisIsomerization of Azobenzene
 Substituents in Organoplatinum Complexes
;
_journal_issue 17
_journal_name_full Organometallics
_journal_page_first 6262
_journal_paper_doi 10.1021/om3005405
_journal_volume 31
_journal_year 2012
_chemical_formula_moiety 'C20 H20 Br2 N4 Pt'
_chemical_formula_sum 'C20 H20 Br2 N4 Pt'
_chemical_formula_weight 671.31
_chemical_name_systematic
;
 ?
;
_space_group_IT_number 14
_symmetry_cell_setting monoclinic
_symmetry_space_group_name_Hall '-P 2ybc'
_symmetry_space_group_name_H-M 'P 1 21/c 1'
_atom_sites_solution_hydrogens geom
_atom_sites_solution_primary direct
_atom_sites_solution_secondary difmap
_audit_creation_method SHELXL-97
_cell_angle_alpha 90.00
_cell_angle_beta 110.5200(10)
_cell_angle_gamma 90.00
_cell_formula_units_Z 4
_cell_length_a 16.7538(4)
_cell_length_b 8.6150(2)
_cell_length_c 17.6515(4)
_cell_measurement_reflns_used 4872
_cell_measurement_temperature 150(2)
_cell_measurement_theta_max 26.38
_cell_measurement_theta_min 2.35
_cell_volume 2386.06(10)
_computing_cell_refinement 'Bruker SAINT'
_computing_data_collection 'Bruker APEX2'
_computing_data_reduction 'Bruker SAINT'
_computing_molecular_graphics 'Bruker SHELXTL'
_computing_publication_material 'Bruker SHELXTL'
_computing_structure_refinement 'SHELXL-97 (Sheldrick, 2008)'
_computing_structure_solution 'SHELXS-97 (Sheldrick, 2008)'
_diffrn_ambient_temperature 150(2)
_diffrn_measured_fraction_theta_full 0.998
_diffrn_measured_fraction_theta_max 0.998
_diffrn_measurement_device_type 'Bruker APEX-II CCD'
_diffrn_measurement_method '\f and \w scans'
_diffrn_radiation_monochromator graphite
_diffrn_radiation_source 'fine-focus sealed tube'
_diffrn_radiation_type MoK\a
_diffrn_radiation_wavelength 0.71073
_diffrn_reflns_av_R_equivalents 0.0421
_diffrn_reflns_av_sigmaI/netI 0.0246
_diffrn_reflns_limit_h_max 20
_diffrn_reflns_limit_h_min -20
_diffrn_reflns_limit_k_max 10
_diffrn_reflns_limit_k_min -10
_diffrn_reflns_limit_l_max 21
_diffrn_reflns_limit_l_min -21
_diffrn_reflns_number 41248
_diffrn_reflns_theta_full 26.38
_diffrn_reflns_theta_max 26.38
_diffrn_reflns_theta_min 2.35
_exptl_absorpt_coefficient_mu 9.240
_exptl_absorpt_correction_T_max 0.7441
_exptl_absorpt_correction_T_min 0.3578
_exptl_absorpt_correction_type multi-scan
_exptl_absorpt_process_details 'SADABS (Bruker, 2006)'
_exptl_crystal_colour orange
_exptl_crystal_density_diffrn 1.869
_exptl_crystal_density_method 'not measured'
_exptl_crystal_description plate
_exptl_crystal_F_000 1264
_exptl_crystal_size_max 0.14
_exptl_crystal_size_mid 0.07
_exptl_crystal_size_min 0.03
_platon_squeeze_details
;
;
_refine_diff_density_max 0.933
_refine_diff_density_min -0.511
_refine_diff_density_rms 0.101
_refine_ls_extinction_method none
_refine_ls_goodness_of_fit_ref 1.044
_refine_ls_hydrogen_treatment constr
_refine_ls_matrix_type full
_refine_ls_number_parameters 244
_refine_ls_number_reflns 4872
_refine_ls_number_restraints 0
_refine_ls_restrained_S_all 1.044
_refine_ls_R_factor_all 0.0347
_refine_ls_R_factor_gt 0.0245
_refine_ls_shift/su_max 0.001
_refine_ls_shift/su_mean 0.000
_refine_ls_structure_factor_coef Fsqd
_refine_ls_weighting_details 'calc w=1/[\s^2^(Fo^2^)+(0.0336P)^2^+0.1116P] where P=(Fo^2^+2Fc^2^)/3'
_refine_ls_weighting_scheme calc
_refine_ls_wR_factor_gt 0.0555
_refine_ls_wR_factor_ref 0.0583
_reflns_number_gt 4111
_reflns_number_total 4872
_reflns_threshold_expression >2sigma(I)
_cod_data_source_file om3005405_si_001.cif
_cod_data_source_block 2
_cod_original_sg_symbol_H-M P21/c
_cod_database_code 4079164

loop_
_symmetry_equiv_pos_as_xyz
'x, y, z'
'-x, y+1/2, -z+1/2'
'-x, -y, -z'
'x, -y-1/2, z-1/2'

loop_
_atom_site_label
_atom_site_type_symbol
_atom_site_fract_x
_atom_site_fract_y
_atom_site_fract_z
_atom_site_U_iso_or_equiv
_atom_site_adp_type
_atom_site_occupancy
_atom_site_symmetry_multiplicity
_atom_site_calc_flag
_atom_site_refinement_flags
Pt1 Pt 0.389472(9) 0.298499(18) 0.617767(9) 0.02689(6) Uani 1 1 d .
Br1 Br 0.41177(3) 0.57434(5) 0.59993(2) 0.03803(11) Uani 1 1 d .
Br2 Br 0.36478(3) 0.02151(5) 0.63209(2) 0.03646(10) Uani 1 1 d .
N1 N 0.5213(2) 0.2463(4) 0.63484(19) 0.0284(7) Uani 1 1 d .
N2 N 0.3897(2) 0.2576(4) 0.49466(19) 0.0289(7) Uani 1 1 d .
N3 N 0.0999(2) 0.3407(4) 0.2148(2) 0.0350(8) Uani 1 1 d .
N4 N 0.0356(2) 0.2653(4) 0.2137(2) 0.0380(9) Uani 1 1 d .
C1 C 0.5853(3) 0.2393(5) 0.7052(3) 0.0335(9) Uani 1 1 d .
H1A H 0.5751 0.2647 0.7535 0.040 Uiso 1 1 calc R
C2 C 0.6666(3) 0.1956(5) 0.7100(3) 0.0376(10) Uani 1 1 d .
H2A H 0.7116 0.1932 0.7610 0.045 Uiso 1 1 calc R
C3 C 0.6822(3) 0.1559(5) 0.6412(3) 0.0404(11) Uani 1 1 d .
H3B H 0.7375 0.1242 0.6441 0.049 Uiso 1 1 calc R
C4 C 0.6153(3) 0.1631(5) 0.5670(3) 0.0356(10) Uani 1 1 d .
H4B H 0.6243 0.1369 0.5183 0.043 Uiso 1 1 calc R
C5 C 0.5356(3) 0.2089(4) 0.5655(2) 0.0306(9) Uani 1 1 d .
C6 C 0.4620(3) 0.2224(4) 0.4913(2) 0.0298(9) Uani 1 1 d .
H6A H 0.4680 0.2050 0.4404 0.036 Uiso 1 1 calc R
C7 C 0.3166(2) 0.2766(4) 0.4220(2) 0.0284(9) Uani 1 1 d .
C8 C 0.3187(3) 0.3774(5) 0.3617(2) 0.0324(9) Uani 1 1 d .
H8A H 0.3691 0.4334 0.3665 0.039 Uiso 1 1 calc R
C9 C 0.2455(3) 0.3947(5) 0.2940(2) 0.0352(9) Uani 1 1 d .
H9A H 0.2457 0.4637 0.2521 0.042 Uiso 1 1 calc R
C10 C 0.1724(3) 0.3129(5) 0.2869(2) 0.0332(9) Uani 1 1 d .
C11 C 0.1717(3) 0.2102(5) 0.3478(3) 0.0355(9) Uani 1 1 d .
H11A H 0.1218 0.1518 0.3424 0.043 Uiso 1 1 calc R
C12 C 0.2430(3) 0.1939(5) 0.4154(2) 0.0358(10) Uani 1 1 d .
H12A H 0.2423 0.1264 0.4578 0.043 Uiso 1 1 calc R
C13 C -0.0381(3) 0.2871(5) 0.1421(3) 0.0371(10) Uani 1 1 d .
C14 C -0.1035(3) 0.1823(6) 0.1350(3) 0.0436(11) Uani 1 1 d .
H14A H -0.0981 0.1095 0.1770 0.052 Uiso 1 1 calc R
C15 C -0.1764(3) 0.1841(6) 0.0668(3) 0.0490(12) Uani 1 1 d .
H15A H -0.2204 0.1103 0.0604 0.059 Uiso 1 1 calc R
C16 C -0.1843(3) 0.2950(6) 0.0077(3) 0.0514(13) Uani 1 1 d .
H16A H -0.2343 0.2975 -0.0393 0.062 Uiso 1 1 calc R
C17 C -0.1198(3) 0.4027(6) 0.0166(3) 0.0518(13) Uani 1 1 d .
H17A H -0.1262 0.4793 -0.0238 0.062 Uiso 1 1 calc R
C18 C -0.0462(3) 0.3980(6) 0.0845(3) 0.0416(11) Uani 1 1 d .
H18A H -0.0019 0.4710 0.0909 0.050 Uiso 1 1 calc R
C19 C 0.4082(3) 0.3351(5) 0.7393(2) 0.0302(9) Uani 1 1 d .
H19A H 0.4205 0.4451 0.7523 0.045 Uiso 1 1 calc R
H19B H 0.4564 0.2721 0.7728 0.045 Uiso 1 1 calc R
H19C H 0.3567 0.3053 0.7499 0.045 Uiso 1 1 calc R
C20 C 0.2622(2) 0.3468(5) 0.5954(3) 0.0366(10) Uani 1 1 d .
H20A H 0.2524 0.4586 0.5867 0.055 Uiso 1 1 calc R
H20B H 0.2471 0.3142 0.6419 0.055 Uiso 1 1 calc R
H20C H 0.2269 0.2904 0.5470 0.055 Uiso 1 1 calc R

loop_
_atom_site_aniso_label
_atom_site_aniso_U_11
_atom_site_aniso_U_22
_atom_site_aniso_U_33
_atom_site_aniso_U_23
_atom_site_aniso_U_13
_atom_site_aniso_U_12
Pt1 0.02923(9) 0.02706(9) 0.02643(9) 0.00023(6) 0.01232(6) -0.00256(6)
Br1 0.0478(3) 0.0285(2) 0.0383(2) 0.00184(17) 0.0158(2) -0.00428(19)
Br2 0.0435(2) 0.0302(2) 0.0354(2) 0.00272(17) 0.01341(18) -0.00723(19)
N1 0.0301(18) 0.0264(17) 0.0294(17) -0.0020(14) 0.0115(15) -0.0035(14)
N2 0.0327(19) 0.0288(18) 0.0265(17) -0.0037(14) 0.0118(15) -0.0066(15)
N3 0.0300(19) 0.037(2) 0.0355(19) 0.0004(15) 0.0083(16) 0.0008(16)
N4 0.036(2) 0.041(2) 0.036(2) -0.0027(16) 0.0104(16) 0.0038(17)
C1 0.035(2) 0.030(2) 0.036(2) 0.0001(18) 0.0130(19) -0.0053(18)
C2 0.032(2) 0.036(2) 0.040(2) 0.0056(19) 0.0065(19) -0.0048(19)
C3 0.034(2) 0.039(3) 0.051(3) 0.005(2) 0.018(2) 0.001(2)
C4 0.037(2) 0.032(2) 0.043(2) 0.0019(18) 0.021(2) 0.0012(19)
C5 0.034(2) 0.027(2) 0.033(2) 0.0024(17) 0.0143(18) -0.0075(18)
C6 0.034(2) 0.028(2) 0.032(2) -0.0003(16) 0.0175(18) -0.0065(18)
C7 0.030(2) 0.029(2) 0.027(2) -0.0030(16) 0.0118(17) 0.0004(17)
C8 0.032(2) 0.035(2) 0.033(2) -0.0021(18) 0.0145(18) -0.0040(19)
C9 0.039(2) 0.034(2) 0.035(2) 0.0010(18) 0.0159(19) -0.004(2)
C10 0.034(2) 0.036(2) 0.030(2) -0.0053(17) 0.0122(18) 0.0012(19)
C11 0.035(2) 0.034(2) 0.038(2) -0.0014(18) 0.0125(19) -0.0073(19)
C12 0.036(2) 0.039(3) 0.032(2) 0.0072(18) 0.0112(19) -0.004(2)
C13 0.032(2) 0.038(3) 0.039(2) -0.0065(19) 0.0108(19) 0.007(2)
C14 0.036(2) 0.050(3) 0.045(3) -0.002(2) 0.013(2) 0.008(2)
C15 0.041(3) 0.051(3) 0.051(3) -0.011(2) 0.013(2) 0.005(2)
C16 0.035(3) 0.065(4) 0.047(3) -0.014(3) 0.006(2) 0.014(3)
C17 0.050(3) 0.063(3) 0.039(3) 0.005(2) 0.012(2) 0.027(3)
C18 0.039(2) 0.045(3) 0.040(2) -0.003(2) 0.012(2) 0.006(2)
C19 0.033(2) 0.033(2) 0.025(2) -0.0001(16) 0.0108(17) -0.0030(18)
C20 0.027(2) 0.043(3) 0.039(2) -0.0017(19) 0.0112(19) -0.0026(19)

loop_
_atom_type_symbol
_atom_type_description
_atom_type_scat_dispersion_real
_atom_type_scat_dispersion_imag
_atom_type_scat_source
C C 0.0033 0.0016 'International Tables Vol C Tables 4.2.6.8 and 6.1.1.4'
H H 0.0000 0.0000 'International Tables Vol C Tables 4.2.6.8 and 6.1.1.4'
N N 0.0061 0.0033 'International Tables Vol C Tables 4.2.6.8 and 6.1.1.4'
Br Br -0.2901 2.4595 'International Tables Vol C Tables 4.2.6.8 and 6.1.1.4'
Pt Pt -1.7033 8.3905 'International Tables Vol C Tables 4.2.6.8 and 6.1.1.4'

loop_
_geom_angle_atom_site_label_1
_geom_angle_atom_site_label_2
_geom_angle_atom_site_label_3
_geom_angle
C20 Pt1 C19 86.53(16)
C20 Pt1 N1 177.18(14)
C19 Pt1 N1 96.29(14)
C20 Pt1 N2 101.66(15)
C19 Pt1 N2 171.75(14)
N1 Pt1 N2 75.52(12)
C20 Pt1 Br1 88.50(12)
C19 Pt1 Br1 90.63(11)
N1 Pt1 Br1 91.45(9)
N2 Pt1 Br1 88.59(9)
C20 Pt1 Br2 90.89(12)
C19 Pt1 Br2 90.63(11)
N1 Pt1 Br2 89.10(9)
N2 Pt1 Br2 90.27(9)
Br1 Pt1 Br2 178.562(16)
C1 N1 C5 119.3(4)
C1 N1 Pt1 126.0(3)
C5 N1 Pt1 114.5(3)
C6 N2 C7 120.9(3)
C6 N2 Pt1 114.6(3)
C7 N2 Pt1 124.4(2)
N4 N3 C10 112.4(3)
N3 N4 C13 114.6(4)
N1 C1 C2 121.5(4)
N1 C1 H1A 119.2
C2 C1 H1A 119.2
C3 C2 C1 120.1(4)
C3 C2 H2A 119.9
C1 C2 H2A 119.9
C2 C3 C4 118.7(4)
C2 C3 H3B 120.7
C4 C3 H3B 120.7
C5 C4 C3 118.9(4)
C5 C4 H4B 120.6
C3 C4 H4B 120.6
N1 C5 C4 121.5(4)
N1 C5 C6 115.3(4)
C4 C5 C6 123.2(4)
N2 C6 C5 119.9(4)
N2 C6 H6A 120.0
C5 C6 H6A 120.0
C8 C7 C12 121.2(4)
C8 C7 N2 120.8(4)
C12 C7 N2 117.9(3)
C7 C8 C9 118.4(4)
C7 C8 H8A 120.8
C9 C8 H8A 120.8
C10 C9 C8 120.7(4)
C10 C9 H9A 119.6
C8 C9 H9A 119.6
C9 C10 C11 120.1(4)
C9 C10 N3 116.2(4)
C11 C10 N3 123.7(4)
C12 C11 C10 119.7(4)
C12 C11 H11A 120.1
C10 C11 H11A 120.1
C11 C12 C7 119.8(4)
C11 C12 H12A 120.1
C7 C12 H12A 120.1
C18 C13 C14 121.1(4)
C18 C13 N4 125.2(4)
C14 C13 N4 113.7(4)
C15 C14 C13 119.9(5)
C15 C14 H14A 120.1
C13 C14 H14A 120.1
C14 C15 C16 119.1(5)
C14 C15 H15A 120.4
C16 C15 H15A 120.4
C15 C16 C17 120.6(5)
C15 C16 H16A 119.7
C17 C16 H16A 119.7
C18 C17 C16 119.9(5)
C18 C17 H17A 120.1
C16 C17 H17A 120.1
C13 C18 C17 119.3(5)
C13 C18 H18A 120.3
C17 C18 H18A 120.3
Pt1 C19 H19A 109.5
Pt1 C19 H19B 109.5
H19A C19 H19B 109.5
Pt1 C19 H19C 109.5
H19A C19 H19C 109.5
H19B C19 H19C 109.5
Pt1 C20 H20A 109.5
Pt1 C20 H20B 109.5
H20A C20 H20B 109.5
Pt1 C20 H20C 109.5
H20A C20 H20C 109.5
H20B C20 H20C 109.5

loop_
_geom_bond_atom_site_label_1
_geom_bond_atom_site_label_2
_geom_bond_distance
Pt1 C20 2.070(4)
Pt1 C19 2.079(4)
Pt1 N1 2.169(3)
Pt1 N2 2.203(3)
Pt1 Br1 2.4430(4)
Pt1 Br2 2.4500(4)
N1 C1 1.328(5)
N1 C5 1.366(5)
N2 C6 1.269(5)
N2 C7 1.440(5)
N3 N4 1.253(5)
N3 C10 1.439(5)
N4 C13 1.436(5)
C1 C2 1.387(6)
C1 H1A 0.9500
C2 C3 1.372(6)
C2 H2A 0.9500
C3 C4 1.395(6)
C3 H3B 0.9500
C4 C5 1.383(6)
C4 H4B 0.9500
C5 C6 1.456(6)
C6 H6A 0.9500
C7 C8 1.384(5)
C7 C12 1.393(6)
C8 C9 1.388(6)
C8 H8A 0.9500
C9 C10 1.381(6)
C9 H9A 0.9500
C10 C11 1.395(6)
C11 C12 1.368(6)
C11 H11A 0.9500
C12 H12A 0.9500
C13 C18 1.367(6)
C13 C14 1.391(6)
C14 C15 1.382(6)
C14 H14A 0.9500
C15 C16 1.386(7)
C15 H15A 0.9500
C16 C17 1.390(7)
C16 H16A 0.9500
C17 C18 1.387(6)
C17 H17A 0.9500
C18 H18A 0.9500
C19 H19A 0.9800
C19 H19B 0.9800
C19 H19C 0.9800
C20 H20A 0.9800
C20 H20B 0.9800
C20 H20C 0.9800

loop_
_geom_torsion_atom_site_label_1
_geom_torsion_atom_site_label_2
_geom_torsion_atom_site_label_3
_geom_torsion_atom_site_label_4
_geom_torsion
C20 Pt1 N1 C1 -178(27)
C19 Pt1 N1 C1 2.1(4)
N2 Pt1 N1 C1 -179.0(4)
Br1 Pt1 N1 C1 92.9(3)
Br2 Pt1 N1 C1 -88.5(3)
C20 Pt1 N1 C5 -3(3)
C19 Pt1 N1 C5 177.9(3)
N2 Pt1 N1 C5 -3.1(3)
Br1 Pt1 N1 C5 -91.3(3)
Br2 Pt1 N1 C5 87.4(3)
C20 Pt1 N2 C6 -179.0(3)
C19 Pt1 N2 C6 8.2(11)
N1 Pt1 N2 C6 1.0(3)
Br1 Pt1 N2 C6 92.8(3)
Br2 Pt1 N2 C6 -88.0(3)
C20 Pt1 N2 C7 4.5(3)
C19 Pt1 N2 C7 -168.3(9)
N1 Pt1 N2 C7 -175.6(3)
Br1 Pt1 N2 C7 -83.7(3)
Br2 Pt1 N2 C7 95.4(3)
C10 N3 N4 C13 -179.0(3)
C5 N1 C1 C2 0.4(6)
Pt1 N1 C1 C2 176.0(3)
N1 C1 C2 C3 -1.1(6)
C1 C2 C3 C4 1.1(6)
C2 C3 C4 C5 -0.4(6)
C1 N1 C5 C4 0.3(6)
Pt1 N1 C5 C4 -175.8(3)
C1 N1 C5 C6 -179.1(3)
Pt1 N1 C5 C6 4.8(4)
C3 C4 C5 N1 -0.3(6)
C3 C4 C5 C6 179.1(4)
C7 N2 C6 C5 178.0(3)
Pt1 N2 C6 C5 1.3(5)
N1 C5 C6 N2 -4.2(5)
C4 C5 C6 N2 176.4(4)
C6 N2 C7 C8 -54.1(5)
Pt1 N2 C7 C8 122.2(3)
C6 N2 C7 C12 127.8(4)
Pt1 N2 C7 C12 -55.9(5)
C12 C7 C8 C9 0.0(6)
N2 C7 C8 C9 -178.1(4)
C7 C8 C9 C10 -0.2(6)
C8 C9 C10 C11 -0.6(6)
C8 C9 C10 N3 179.4(4)
N4 N3 C10 C9 -178.4(4)
N4 N3 C10 C11 1.6(6)
C9 C10 C11 C12 1.6(6)
N3 C10 C11 C12 -178.3(4)
C10 C11 C12 C7 -1.8(6)
C8 C7 C12 C11 1.0(6)
N2 C7 C12 C11 179.1(4)
N3 N4 C13 C18 -10.8(6)
N3 N4 C13 C14 168.9(4)
C18 C13 C14 C15 3.4(7)
N4 C13 C14 C15 -176.2(4)
C13 C14 C15 C16 -2.5(7)
C14 C15 C16 C17 0.3(7)
C15 C16 C17 C18 1.0(7)
C14 C13 C18 C17 -2.1(7)
N4 C13 C18 C17 177.5(4)
C16 C17 C18 C13 -0.1(7)

loop_
_platon_squeeze_void_nr
_platon_squeeze_void_average_x
_platon_squeeze_void_average_y
_platon_squeeze_void_average_z
_platon_squeeze_void_volume
_platon_squeeze_void_count_electrons
_platon_squeeze_void_content
1 0.000 0.000 0.000 206 41 ' '
2 1.000 0.500 0.500 206 41 ' '
